data_4061144
loop_
_publ_author_name
'Buitrago, Olga'
'Ram\'irez de Arellano, Carmen'
'Jim\'enez, Gerardo'
'Cuenca, Tom\'as'

_publ_section_title
;
 Stable Methylene- and Oxo-Bridged Monocyclopentadienyl Titanium Compounds.
 Molecular Structure of {Ti[\m-(\h5-C5Me4SiMe2-O)]Me}2(\m-CH2)
;
_journal_coden_ASTM ORGND7
_journal_issue 24
_journal_name_full Organometallics
_journal_page_first 5873
_journal_page_last 5876
_journal_paper_doi 10.1021/om0495426
_journal_volume 23
_journal_year 2004
_chemical_formula_sum 'C25 H44 O2 Si2 Ti2'
_chemical_formula_weight 528.58
_space_group_IT_number 15
_symmetry_cell_setting monoclinic
_symmetry_space_group_name_Hall '-C 2yc'
_symmetry_space_group_name_H-M 'C 1 2/c 1'
_cell_angle_alpha 90.00
_cell_angle_beta 119.89
_cell_angle_gamma 90.00
_cell_formula_units_Z 4
_cell_length_a 19.3362(6)
_cell_length_b 8.6521(3)
_cell_length_c 18.9018(6)
_cell_measurement_temperature 100(2)
_cell_volume 2741.73(15)
_diffrn_ambient_temperature 100(2)
_exptl_crystal_density_diffrn 1.281
_cod_original_sg_symbol_H-M 'C 2/c'
_cod_database_code 4061144

loop_
_symmetry_equiv_pos_as_xyz
'x, y, z'
'-x, y, -z+1/2'
'x+1/2, y+1/2, z'
'-x+1/2, y+1/2, -z+1/2'
'-x, -y, -z'
'x, -y, z-1/2'
'-x+1/2, -y+1/2, -z'
'x+1/2, -y+1/2, z-1/2'

loop_
_atom_site_label
_atom_site_type_symbol
_atom_site_fract_x
_atom_site_fract_y
_atom_site_fract_z
_atom_site_U_iso_or_equiv
_atom_site_adp_type
_atom_site_occupancy
_atom_site_symmetry_multiplicity
_atom_site_calc_flag
_atom_site_refinement_flags
_atom_site_disorder_assembly
_atom_site_disorder_group
Ti Ti 0.095066(15) 0.04346(3) 0.327461(15) 0.01478(8) Uani 1 1 d . . .
Si Si -0.03284(3) 0.27169(5) 0.34963(2) 0.01788(10) Uani 1 1 d . . .
O O 0.04760(7) 0.19450(14) 0.35608(7) 0.0221(2) Uani 1 1 d . . .
C1 C 0.0000 -0.0958(2) 0.2500 0.0176(4) Uani 1 2 d S . .
H1A H -0.0156 -0.1628 0.2822 0.021 Uiso 0.50 1 calc PR . .
H1B H 0.0156 -0.1628 0.2178 0.021 Uiso 0.50 1 calc PR . .
C2 C 0.14906(10) -0.0932(2) 0.43491(10) 0.0278(4) Uani 1 1 d . . .
H2A H 0.1939 -0.0365 0.4786 0.042 Uiso 1 1 calc R . .
H2B H 0.1685 -0.1900 0.4241 0.042 Uiso 1 1 calc R . .
H2C H 0.1097 -0.1165 0.4517 0.042 Uiso 1 1 calc R . .
C3 C -0.02944(10) 0.2470(2) 0.44934(10) 0.0274(4) Uani 1 1 d . . .
H3A H -0.0172 0.1390 0.4670 0.041 Uiso 1 1 calc R . .
H3B H -0.0813 0.2746 0.4432 0.041 Uiso 1 1 calc R . .
H3C H 0.0119 0.3142 0.4903 0.041 Uiso 1 1 calc R . .
C4 C -0.03561(14) 0.4837(2) 0.33236(13) 0.0354(4) Uani 1 1 d . . .
H4A H 0.0115 0.5319 0.3777 0.053 Uiso 1 1 calc R . .
H4B H -0.0839 0.5272 0.3290 0.053 Uiso 1 1 calc R . .
H4C H -0.0358 0.5037 0.2812 0.053 Uiso 1 1 calc R . .
C11 C 0.12071(9) 0.16835(18) 0.23405(9) 0.0172(3) Uani 1 1 d . . .
C12 C 0.13759(9) 0.00761(19) 0.22874(9) 0.0183(3) Uani 1 1 d . . .
C13 C 0.20298(9) -0.03899(19) 0.30391(10) 0.0214(3) Uani 1 1 d . . .
C14 C 0.22984(9) 0.0919(2) 0.35632(10) 0.0228(3) Uani 1 1 d . . .
C15 C 0.18047(9) 0.21859(19) 0.31407(9) 0.0205(3) Uani 1 1 d . . .
C16 C 0.09852(10) -0.0906(2) 0.15331(10) 0.0230(3) Uani 1 1 d . . .
H16A H 0.1241 -0.0718 0.1205 0.035 Uiso 1 1 calc R . .
H16B H 0.0418 -0.0642 0.1213 0.035 Uiso 1 1 calc R . .
H16C H 0.1042 -0.1999 0.1689 0.035 Uiso 1 1 calc R . .
C17 C 0.23711(11) -0.1996(2) 0.32341(12) 0.0321(4) Uani 1 1 d . . .
H17A H 0.1936 -0.2752 0.3004 0.048 Uiso 1 1 calc R . .
H17B H 0.2684 -0.2128 0.3827 0.048 Uiso 1 1 calc R . .
H17C H 0.2716 -0.2155 0.2998 0.048 Uiso 1 1 calc R . .
C18 C 0.30261(10) 0.0941(3) 0.43995(11) 0.0343(4) Uani 1 1 d . . .
H18A H 0.3502 0.1097 0.4350 0.052 Uiso 1 1 calc R . .
H18B H 0.3070 -0.0045 0.4674 0.052 Uiso 1 1 calc R . .
H18C H 0.2981 0.1786 0.4719 0.052 Uiso 1 1 calc R . .
C19 C 0.19138(12) 0.3802(2) 0.34719(11) 0.0307(4) Uani 1 1 d . . .
H19A H 0.2329 0.3806 0.4049 0.046 Uiso 1 1 calc R . .
H19B H 0.1411 0.4170 0.3419 0.046 Uiso 1 1 calc R . .
H19C H 0.2073 0.4485 0.3164 0.046 Uiso 1 1 calc R . .

loop_
_atom_site_aniso_label
_atom_site_aniso_U_11
_atom_site_aniso_U_22
_atom_site_aniso_U_33
_atom_site_aniso_U_23
_atom_site_aniso_U_13
_atom_site_aniso_U_12
Ti 0.01343(13) 0.01842(14) 0.01482(13) -0.00104(9) 0.00878(10) -0.00042(9)
Si 0.0215(2) 0.0189(2) 0.0175(2) -0.00068(15) 0.01296(17) 0.00285(15)
O 0.0206(5) 0.0247(6) 0.0252(5) -0.0071(4) 0.0146(5) -0.0013(4)
C1 0.0155(9) 0.0182(9) 0.0209(10) 0.000 0.0106(8) 0.000
C2 0.0201(7) 0.0421(10) 0.0215(8) 0.0081(7) 0.0105(6) 0.0020(7)
C3 0.0229(8) 0.0433(10) 0.0172(7) -0.0015(7) 0.0110(6) 0.0010(7)
C4 0.0519(12) 0.0190(8) 0.0371(10) -0.0025(7) 0.0236(9) 0.0017(8)
C11 0.0183(7) 0.0208(7) 0.0162(6) -0.0022(5) 0.0113(5) -0.0049(5)
C12 0.0172(7) 0.0241(7) 0.0184(7) -0.0034(6) 0.0124(6) -0.0028(5)
C13 0.0162(7) 0.0300(8) 0.0231(7) 0.0000(6) 0.0137(6) 0.0015(6)
C14 0.0149(7) 0.0365(9) 0.0195(7) -0.0037(6) 0.0105(6) -0.0058(6)
C15 0.0207(7) 0.0266(8) 0.0183(7) -0.0057(6) 0.0129(6) -0.0088(6)
C16 0.0265(8) 0.0247(8) 0.0222(7) -0.0067(6) 0.0154(6) -0.0031(6)
C17 0.0294(9) 0.0393(10) 0.0323(9) 0.0047(8) 0.0188(8) 0.0154(8)
C18 0.0185(8) 0.0582(12) 0.0223(8) -0.0020(8) 0.0071(7) -0.0077(8)
C19 0.0390(10) 0.0285(9) 0.0253(8) -0.0101(7) 0.0167(8) -0.0149(7)

loop_
_geom_bond_atom_site_label_1
_geom_bond_atom_site_label_2
_geom_bond_distance
_geom_bond_site_symmetry_2
_geom_bond_publ_flag
Ti O 1.8270(11) . ?
Ti C1 2.0719(13) . ?
Ti C2 2.1215(17) . ?
Ti C11 2.3244(14) . ?
Ti C15 2.3460(15) . ?
Ti C12 2.4048(14) . ?
Ti C14 2.4182(15) . ?
Ti C13 2.4468(15) . ?
Ti Ti 3.3708(5) 2 ?
Si O 1.6404(12) . ?
Si C4 1.8590(19) . ?
Si C3 1.8652(16) . ?
Si C11 1.8735(16) 2 ?
C1 Ti 2.0719(13) 2 ?
C11 C15 1.439(2) . ?
C11 C12 1.443(2) . ?
C11 Si 1.8735(16) 2 ?
C12 C13 1.411(2) . ?
C12 C16 1.501(2) . ?
C13 C14 1.421(2) . ?
C13 C17 1.503(2) . ?
C14 C15 1.411(2) . ?
C14 C18 1.504(2) . ?
C15 C19 1.504(2) . ?
